data_7032957
loop_
_publ_author_name
'Liu, Jian-Jun'
'Hong, Yu-Jian'
'Guan, Ying-Fang'
'Lin, Mei-Jin'
'Huang, Chang-Cang'
'Dai, Wen-Xin'

_publ_section_title
;
 Lone pair-\p interaction-induced generation of non-interpenetrated and
 photochromic cuboid 3-D naphthalene diimide coordination networks.
;
_journal_issue 2
_journal_name_full 'Dalton transactions (Cambridge, England : 2003)'
_journal_page_first 653
_journal_page_last 658
_journal_paper_doi 10.1039/c4dt03124e
_journal_volume 44
_journal_year 2015
_chemical_formula_moiety 'C6 H1.45 F0.75 N O Si0.13 Zn0.13'
_chemical_formula_sum 'C6 H1.45 F0.75 N O Si0.13 Zn0.13'
_chemical_formula_weight 129.47
_chemical_name_systematic
; 
 ? 
;
_chemical_properties_physical Light-sensitive
_space_group_IT_number 123
_symmetry_cell_setting tetragonal
_symmetry_space_group_name_Hall '-P 4 2'
_symmetry_space_group_name_H-M 'P 4/m m m'
_atom_sites_solution_hydrogens geom
_atom_sites_solution_primary direct
_atom_sites_solution_secondary difmap
_audit_creation_method SHELXL-97
_cell_angle_alpha 90.00
_cell_angle_beta 90.00
_cell_angle_gamma 90.00
_cell_formula_units_Z 8
_cell_length_a 19.702(4)
_cell_length_b 19.702(4)
_cell_length_c 7.4311(15)
_cell_measurement_temperature 113(2)
_cell_volume 2884.5(10)
_computing_cell_refinement 'CrystalClear (Rigaku Inc., 2007)'
_computing_data_collection 'CrystalClear (Rigaku Inc., 2007)'
_computing_data_reduction 'CrystalClear (Rigaku Inc., 2007)'
_computing_molecular_graphics 'DIAMOND (Brandenburg, 2004)'
_computing_publication_material 'SHELXL97 and publCIF (Westrip, 2010)'
_computing_structure_refinement 'SHELXL-97 (Sheldrick, 2008)'
_computing_structure_solution 'SHELXS-97 (Sheldrick, 2008)'
_diffrn_ambient_temperature 113(2)
_diffrn_measured_fraction_theta_full 0.991
_diffrn_measured_fraction_theta_max 0.991
_diffrn_radiation_monochromator graphite
_diffrn_radiation_source 'fine-focus sealed tube'
_diffrn_radiation_type MoK\a
_diffrn_radiation_wavelength 0.71073
_diffrn_reflns_av_R_equivalents 0.0461
_diffrn_reflns_av_sigmaI/netI 0.0183
_diffrn_reflns_limit_h_max 25
_diffrn_reflns_limit_h_min -18
_diffrn_reflns_limit_k_max 25
_diffrn_reflns_limit_k_min -25
_diffrn_reflns_limit_l_max 9
_diffrn_reflns_limit_l_min -9
_diffrn_reflns_number 24189
_diffrn_reflns_theta_full 27.56
_diffrn_reflns_theta_max 27.56
_diffrn_reflns_theta_min 3.59
_exptl_absorpt_coefficient_mu 0.258
_exptl_absorpt_correction_T_max 1.0000
_exptl_absorpt_correction_T_min 0.8125
_exptl_absorpt_correction_type multi-scan
_exptl_crystal_colour yellow
_exptl_crystal_density_diffrn 0.596
_exptl_crystal_density_method 'not measured'
_exptl_crystal_description block
_exptl_crystal_F_000 518
_exptl_crystal_size_max 0.45
_exptl_crystal_size_mid 0.28
_exptl_crystal_size_min 0.22
_platon_squeeze_details
;
;
_refine_diff_density_max 0.498
_refine_diff_density_min -1.114
_refine_diff_density_rms 0.081
_refine_ls_extinction_method none
_refine_ls_goodness_of_fit_ref 1.076
_refine_ls_hydrogen_treatment constr
_refine_ls_matrix_type full
_refine_ls_number_parameters 83
_refine_ls_number_reflns 1968
_refine_ls_number_restraints 0
_refine_ls_restrained_S_all 1.076
_refine_ls_R_factor_all 0.0642
_refine_ls_R_factor_gt 0.0641
_refine_ls_shift/su_max 0.010
_refine_ls_shift/su_mean 0.002
_refine_ls_structure_factor_coef Fsqd
_refine_ls_weighting_details 'calc w=1/[\s^2^(Fo^2^)+(0.1393P)^2^+1.4985P] where P=(Fo^2^+2Fc^2^)/3'
_refine_ls_weighting_scheme calc
_refine_ls_wR_factor_gt 0.2035
_refine_ls_wR_factor_ref 0.2038
_reflns_number_gt 1960
_reflns_number_total 1968
_reflns_threshold_expression >2sigma(I)
_cod_data_source_file c4dt03124e2.cif
_cod_data_source_block p4mmm
_cod_depositor_comments
;
The following automatic conversions were performed:

'_exptl_absorpt_correction_type' value 'Multi-scan' changed to
'multi-scan' according to
/usr/data/users/saulius/crontab/automatic-downloads/rss-feeds/RSC/lib/dictionaries/cif_core.dic
dictionary named 'cif_core.dic' version 2.4.2 from 2011-04-26.

Automatic conversion script
Id: cif_fix_values 2827 2014-09-09 07:05:25Z andrius 

 Adding full bibliography for 7032956--7032958.cif.
;
_cod_original_cell_volume 2884.6(10)
_cod_original_sg_symbol_H-M P4/mmm
_cod_database_code 7032957

loop_
_symmetry_equiv_pos_as_xyz
'x, y, z'
'-y, x, z'
'-x, -y, z'
'y, -x, z'
'x, -y, -z'
'-x, y, -z'
'y, x, -z'
'-y, -x, -z'
'-x, -y, -z'
'y, -x, -z'
'x, y, -z'
'-y, x, -z'
'-x, y, z'
'x, -y, z'
'-y, -x, z'
'y, x, z'

loop_
_atom_site_label
_atom_site_type_symbol
_atom_site_fract_x
_atom_site_fract_y
_atom_site_fract_z
_atom_site_U_iso_or_equiv
_atom_site_adp_type
_atom_site_occupancy
_atom_site_symmetry_multiplicity
_atom_site_calc_flag
_atom_site_refinement_flags
_atom_site_disorder_assembly
_atom_site_disorder_group
Zn1 Zn 0.5000 0.5000 0.5000 0.0213(3) Uani 1 16 d S . .
Si1 Si 0.5000 0.5000 0.0000 0.0266(4) Uani 1 16 d S . .
F1 F 0.44041(8) 0.44041(8) 0.0000 0.0438(6) Uani 1 4 d S . .
F2 F 0.5000 0.5000 0.2296(4) 0.0311(7) Uani 1 8 d S . .
O1 O 0.38566(18) 0.17849(13) 0.5000 0.0919(12) Uani 1 2 d S A .
N1 N 0.5000 0.39066(15) 0.5000 0.0334(7) Uani 1 4 d S . .
N2 N 0.5000 0.17776(15) 0.5000 0.0476(9) Uani 1 4 d S . .
C1A C 0.5000 0.288(3) 0.352(9) 0.050(17) Uani 0.23(6) 2 d SP A 1
H1A H 0.5000 0.2653 0.2387 0.060 Uiso 0.23(6) 2 calc SPR A 1
C2A C 0.5000 0.361(5) 0.355(11) 0.048(16) Uani 0.23(6) 2 d SP A 1
H2A H 0.5000 0.3858 0.2452 0.058 Uiso 0.23(6) 2 calc SPR A 1
C1B C 0.5226(14) 0.2854(7) 0.347(2) 0.047(5) Uani 0.39(3) 1 d P . 2
C2B C 0.5182(19) 0.3529(15) 0.352(3) 0.047(5) Uani 0.39(3) 1 d P . 2
C3 C 0.5000 0.2511(2) 0.5000 0.0532(12) Uani 1 4 d S . .
C4 C 0.4373(2) 0.14602(18) 0.5000 0.0675(12) Uani 1 2 d S . .
C5 C 0.4387(2) 0.07031(17) 0.5000 0.0654(11) Uani 1 2 d S A .
C6 C 0.5000 0.0357(2) 0.5000 0.0529(12) Uani 1 4 d S . .
C7 C 0.3777(3) 0.03536(18) 0.5000 0.0883(18) Uani 1 2 d S . .
H7 H 0.3360 0.0595 0.5000 0.106 Uiso 1 2 calc SR A .

loop_
_atom_site_aniso_label
_atom_site_aniso_U_11
_atom_site_aniso_U_22
_atom_site_aniso_U_33
_atom_site_aniso_U_23
_atom_site_aniso_U_13
_atom_site_aniso_U_12
Zn1 0.0197(3) 0.0197(3) 0.0244(4) 0.000 0.000 0.000
Si1 0.0281(6) 0.0281(6) 0.0238(8) 0.000 0.000 0.000
F1 0.0502(10) 0.0502(10) 0.0310(12) 0.000 0.000 -0.0211(11)
F2 0.0344(10) 0.0344(10) 0.0246(13) 0.000 0.000 0.000
O1 0.085(2) 0.0256(12) 0.165(4) 0.000 0.000 0.0070(13)
N1 0.0454(18) 0.0222(14) 0.0328(16) 0.000 0.000 0.000
N2 0.075(3) 0.0114(13) 0.056(2) 0.000 0.000 0.000
C1A 0.05(4) 0.05(2) 0.048(16) -0.002(12) 0.000 0.000
C2A 0.05(5) 0.04(3) 0.05(2) -0.001(14) 0.000 0.000
C1B 0.069(15) 0.025(4) 0.047(5) -0.004(3) 0.015(7) 0.006(5)
C2B 0.067(16) 0.039(5) 0.034(5) -0.007(3) 0.008(6) 0.011(6)
C3 0.085(4) 0.0168(17) 0.058(3) 0.000 0.000 0.000
C4 0.089(3) 0.0242(14) 0.090(3) 0.000 0.000 0.0025(16)
C5 0.083(3) 0.0223(14) 0.091(3) 0.000 0.000 -0.0001(15)
C6 0.077(3) 0.024(2) 0.058(3) 0.000 0.000 0.000
C7 0.080(3) 0.0277(19) 0.157(6) 0.000 0.000 0.0027(17)

loop_
_atom_type_symbol
_atom_type_description
_atom_type_scat_dispersion_real
_atom_type_scat_dispersion_imag
_atom_type_scat_source
C C 0.0033 0.0016 'International Tables Vol C Tables 4.2.6.8 and 6.1.1.4'
F F 0.0171 0.0103 'International Tables Vol C Tables 4.2.6.8 and 6.1.1.4'
N N 0.0061 0.0033 'International Tables Vol C Tables 4.2.6.8 and 6.1.1.4'
Si Si 0.0817 0.0704 'International Tables Vol C Tables 4.2.6.8 and 6.1.1.4'
Zn Zn 0.2839 1.4301 'International Tables Vol C Tables 4.2.6.8 and 6.1.1.4'
O O 0.0106 0.0060 'International Tables Vol C Tables 4.2.6.8 and 6.1.1.4'
H H 0.0000 0.0000 'International Tables Vol C Tables 4.2.6.8 and 6.1.1.4'

loop_
_geom_angle_atom_site_label_1
_geom_angle_atom_site_label_2
_geom_angle_atom_site_label_3
_geom_angle
_geom_angle_site_symmetry_1
_geom_angle_site_symmetry_3
F2 Zn1 F2 180.000(1) . 9_666
F2 Zn1 N1 90.000(1) . 10_566
F2 Zn1 N1 90.000(1) 9_666 10_566
F2 Zn1 N1 90.0 . 9_666
F2 Zn1 N1 90.0 9_666 9_666
N1 Zn1 N1 90.0 10_566 9_666
F2 Zn1 N1 90.0 . .
F2 Zn1 N1 90.0 9_666 .
N1 Zn1 N1 90.0 10_566 .
N1 Zn1 N1 180.000(1) 9_666 .
F2 Zn1 N1 90.000(1) . 2_655
F2 Zn1 N1 90.000(1) 9_666 2_655
N1 Zn1 N1 180.0 10_566 2_655
N1 Zn1 N1 90.0 9_666 2_655
N1 Zn1 N1 90.0 . 2_655
F1 Si1 F1 90.0 9_665 10_565
F1 Si1 F1 180.0 9_665 .
F1 Si1 F1 90.0 10_565 .
F1 Si1 F1 90.0 9_665 2_655
F1 Si1 F1 180.00(8) 10_565 2_655
F1 Si1 F1 90.0 . 2_655
F1 Si1 F2 90.0 9_665 9_665
F1 Si1 F2 90.0 10_565 9_665
F1 Si1 F2 90.0 . 9_665
F1 Si1 F2 90.0 2_655 9_665
F1 Si1 F2 90.0 9_665 .
F1 Si1 F2 90.0 10_565 .
F1 Si1 F2 90.0 . .
F1 Si1 F2 90.0 2_655 .
F2 Si1 F2 180.0 9_665 .
Si1 F2 Zn1 180.0 . .
C2A N1 C2A 123(9) . 11_556
C2A N1 C2B 16.1(15) . 13_655
C2A N1 C2B 116(3) 11_556 13_655
C2A N1 C2B 16.1(15) . .
C2A N1 C2B 116(3) 11_556 .
C2B N1 C2B 30(3) 13_655 .
C2A N1 C2B 116(3) . 6_656
C2A N1 C2B 16.1(16) 11_556 6_656
C2B N1 C2B 106.1(18) 13_655 6_656
C2B N1 C2B 114(3) . 6_656
C2A N1 C2B 116(3) . 11_556
C2A N1 C2B 16.1(15) 11_556 11_556
C2B N1 C2B 114(3) 13_655 11_556
C2B N1 C2B 106.1(18) . 11_556
C2B N1 C2B 30(3) 6_656 11_556
C2A N1 Zn1 119(4) . .
C2A N1 Zn1 119(4) 11_556 .
C2B N1 Zn1 122.8(13) 13_655 .
C2B N1 Zn1 122.8(13) . .
C2B N1 Zn1 122.8(13) 6_656 .
C2B N1 Zn1 122.8(13) 11_556 .
C4 N2 C4 126.3(4) . 13_655
C4 N2 C3 116.87(19) . .
C4 N2 C3 116.86(19) 13_655 .
C3 C1A C2A 122(6) . .
C3 C1A H1A 118.8 . .
C2A C1A H1A 118.8 . .
N1 C2A C1A 119(7) . .
N1 C2A H2A 120.3 . .
C1A C2A H2A 120.3 . .
C1B C1B C2B 86(2) 13_655 .
C1B C1B C3 71.4(12) 13_655 .
C2B C1B C3 115.9(14) . .
C1B C1B C2B 58.9(15) 13_655 13_655
C2B C1B C2B 27(3) . 13_655
C3 C1B C2B 103.2(15) . 13_655
C2B C2B C1B 94(2) 13_655 .
C2B C2B N1 74.9(17) 13_655 .
C1B C2B N1 126(2) . .
C2B C2B C1B 58.9(15) 13_655 13_655
C1B C2B C1B 35(2) . 13_655
N1 C2B C1B 110(2) . 13_655
C1A C3 C1A 113(6) 11_556 .
C1A C3 C1B 18.7(10) 11_556 6_656
C1A C3 C1B 115(2) . 6_656
C1A C3 C1B 18.7(10) 11_556 11_556
C1A C3 C1B 115(2) . 11_556
C1B C3 C1B 37(2) 6_656 11_556
C1A C3 C1B 115(2) 11_556 13_655
C1A C3 C1B 18.7(10) . 13_655
C1B C3 C1B 109.2(18) 6_656 13_655
C1B C3 C1B 122.1(12) 11_556 13_655
C1A C3 C1B 115(2) 11_556 .
C1A C3 C1B 18.7(10) . .
C1B C3 C1B 122.1(12) 6_656 .
C1B C3 C1B 109.2(18) 11_556 .
C1B C3 C1B 37(2) 13_655 .
C1A C3 N2 123(3) 11_556 .
C1A C3 N2 123(3) . .
C1B C3 N2 118.9(6) 6_656 .
C1B C3 N2 118.9(6) 11_556 .
C1B C3 N2 118.9(6) 13_655 .
C1B C3 N2 118.9(6) . .
O1 C4 N2 121.0(3) . .
O1 C4 C5 123.2(4) . .
N2 C4 C5 115.8(4) . .
C7 C5 C6 120.7(3) . .
C7 C5 C4 118.7(4) . .
C6 C5 C4 120.5(4) . .
C5 C6 C5 121.1(4) 13_655 .
C5 C6 C6 119.5(2) 13_655 9_656
C5 C6 C6 119.5(2) . 9_656
C5 C7 C7 119.8(2) . 5_556
C5 C7 H7 120.1 . .
C7 C7 H7 120.1 5_556 .

loop_
_geom_bond_atom_site_label_1
_geom_bond_atom_site_label_2
_geom_bond_distance
_geom_bond_site_symmetry_2
Zn1 F2 2.009(3) .
Zn1 F2 2.009(3) 9_666
Zn1 N1 2.154(3) 10_566
Zn1 N1 2.154(3) 9_666
Zn1 N1 2.154(3) .
Zn1 N1 2.154(3) 2_655
Si1 F1 1.660(2) 9_665
Si1 F1 1.660(2) 10_565
Si1 F1 1.660(2) .
Si1 F1 1.660(2) 2_655
Si1 F2 1.706(3) 9_665
Si1 F2 1.706(3) .
O1 C4 1.202(5) .
N1 C2A 1.23(9) .
N1 C2A 1.23(9) 11_556
N1 C2B 1.37(2) 13_655
N1 C2B 1.37(2) .
N1 C2B 1.37(2) 6_656
N1 C2B 1.37(2) 11_556
N2 C4 1.384(5) .
N2 C4 1.384(5) 13_655
N2 C3 1.445(5) .
C1A C3 1.32(6) .
C1A C2A 1.44(12) .
C1A H1A 0.9500 .
C2A H2A 0.9500 .
C1B C1B 0.89(6) 13_655
C1B C2B 1.33(3) .
C1B C3 1.396(15) .
C1B C2B 1.55(4) 13_655
C2B C2B 0.72(8) 13_655
C2B C1B 1.55(4) 13_655
C3 C1A 1.32(6) 11_556
C3 C1B 1.396(15) 6_656
C3 C1B 1.396(15) 11_556
C3 C1B 1.396(15) 13_655
C4 C5 1.492(5) .
C5 C7 1.386(6) .
C5 C6 1.386(5) .
C6 C5 1.386(5) 13_655
C6 C6 1.407(8) 9_656
C7 C7 1.393(7) 5_556
C7 H7 0.9500 .

loop_
_geom_torsion_atom_site_label_1
_geom_torsion_atom_site_label_2
_geom_torsion_atom_site_label_3
_geom_torsion_atom_site_label_4
_geom_torsion
_geom_torsion_site_symmetry_1
_geom_torsion_site_symmetry_4
F1 Si1 F2 Zn1 0(100) 9_665 .
F1 Si1 F2 Zn1 -90(100) 10_565 .
F1 Si1 F2 Zn1 180(100) . .
F1 Si1 F2 Zn1 90(100) 2_655 .
F2 Si1 F2 Zn1 0(100) 9_665 .
F2 Zn1 F2 Si1 0(100) 9_666 .
N1 Zn1 F2 Si1 135(100) 10_566 .
N1 Zn1 F2 Si1 45(100) 9_666 .
N1 Zn1 F2 Si1 -135(100) . .
N1 Zn1 F2 Si1 -45(100) 2_655 .
F2 Zn1 N1 C2A 0.00(2) . .
F2 Zn1 N1 C2A 180.00(2) 9_666 .
N1 Zn1 N1 C2A 90.00(2) 10_566 .
N1 Zn1 N1 C2A 90(100) 9_666 .
N1 Zn1 N1 C2A -90.00(2) 2_655 .
F2 Zn1 N1 C2A 180.00(3) . 11_556
F2 Zn1 N1 C2A 0.00(3) 9_666 11_556
N1 Zn1 N1 C2A -90.00(2) 10_566 11_556
N1 Zn1 N1 C2A -90(100) 9_666 11_556
N1 Zn1 N1 C2A 90.00(2) 2_655 11_556
F2 Zn1 N1 C2B -18.1(19) . 13_655
F2 Zn1 N1 C2B 161.9(19) 9_666 13_655
N1 Zn1 N1 C2B 71.9(19) 10_566 13_655
N1 Zn1 N1 C2B 72(100) 9_666 13_655
N1 Zn1 N1 C2B -108.1(19) 2_655 13_655
F2 Zn1 N1 C2B 18.1(19) . .
F2 Zn1 N1 C2B -161.9(19) 9_666 .
N1 Zn1 N1 C2B 108.1(19) 10_566 .
N1 Zn1 N1 C2B 108(100) 9_666 .
N1 Zn1 N1 C2B -71.9(19) 2_655 .
F2 Zn1 N1 C2B -161.9(19) . 6_656
F2 Zn1 N1 C2B 18.1(19) 9_666 6_656
N1 Zn1 N1 C2B -71.9(19) 10_566 6_656
N1 Zn1 N1 C2B -72(100) 9_666 6_656
N1 Zn1 N1 C2B 108.1(19) 2_655 6_656
F2 Zn1 N1 C2B 161.9(19) . 11_556
F2 Zn1 N1 C2B -18.1(19) 9_666 11_556
N1 Zn1 N1 C2B -108.1(19) 10_566 11_556
N1 Zn1 N1 C2B -108(100) 9_666 11_556
N1 Zn1 N1 C2B 71.9(19) 2_655 11_556
C2A N1 C2A C1A 0.00(3) 11_556 .
C2B N1 C2A C1A -70(19) 13_655 .
C2B N1 C2A C1A 70(19) . .
C2B N1 C2A C1A -16.9(16) 6_656 .
C2B N1 C2A C1A 16.9(16) 11_556 .
Zn1 N1 C2A C1A 180.000(14) . .
C3 C1A C2A N1 0.00(2) . .
C1B C1B C2B C2B 0.0 13_655 13_655
C3 C1B C2B C2B -67(2) . 13_655
C1B C1B C2B N1 74(3) 13_655 .
C3 C1B C2B N1 7(5) . .
C2B C1B C2B N1 74(3) 13_655 .
C3 C1B C2B C1B -67(2) . 13_655
C2B C1B C2B C1B 0.0 13_655 13_655
C2A N1 C2B C2B -21(20) . 13_655
C2A N1 C2B C2B 97.7(9) 11_556 13_655
C2B N1 C2B C2B 80.0(9) 6_656 13_655
C2B N1 C2B C2B 111(3) 11_556 13_655
Zn1 N1 C2B C2B -100.0(9) . 13_655
C2A N1 C2B C1B -104(22) . .
C2A N1 C2B C1B 14(4) 11_556 .
C2B N1 C2B C1B -84(3) 13_655 .
C2B N1 C2B C1B -4(3) 6_656 .
C2B N1 C2B C1B 27(6) 11_556 .
Zn1 N1 C2B C1B 176(3) . .
C2A N1 C2B C1B -68(20) . 13_655
C2A N1 C2B C1B 50(2) 11_556 13_655
C2B N1 C2B C1B -47.8(19) 13_655 13_655
C2B N1 C2B C1B 32.2(12) 6_656 13_655
C2B N1 C2B C1B 63(4) 11_556 13_655
Zn1 N1 C2B C1B -147.8(12) . 13_655
C2A C1A C3 C1A 0.00(3) . 11_556
C2A C1A C3 C1B 20.5(15) . 6_656
C2A C1A C3 C1B -20.5(15) . 11_556
C2A C1A C3 C1B 98(10) . 13_655
C2A C1A C3 C1B -98(10) . .
C2A C1A C3 N2 180.000(16) . .
C1B C1B C3 C1A -98.8(13) 13_655 11_556
C2B C1B C3 C1A -23(4) . 11_556
C2B C1B C3 C1A -48(3) 13_655 11_556
C1B C1B C3 C1A -8(11) 13_655 .
C2B C1B C3 C1A 68(10) . .
C2B C1B C3 C1A 42(10) 13_655 .
C1B C1B C3 C1B -79.3(8) 13_655 6_656
C2B C1B C3 C1B -3(2) . 6_656
C2B C1B C3 C1B -28.9(12) 13_655 6_656
C1B C1B C3 C1B -118.2(14) 13_655 11_556
C2B C1B C3 C1B -42(4) . 11_556
C2B C1B C3 C1B -68(3) 13_655 11_556
C2B C1B C3 C1B 76(3) . 13_655
C2B C1B C3 C1B 50.4(18) 13_655 13_655
C1B C1B C3 N2 100.7(8) 13_655 .
C2B C1B C3 N2 177(2) . .
C2B C1B C3 N2 151.1(12) 13_655 .
C4 N2 C3 C1A 90.000(17) . 11_556
C4 N2 C3 C1A -90.000(17) 13_655 11_556
C4 N2 C3 C1A -90.000(18) . .
C4 N2 C3 C1A 90.000(18) 13_655 .
C4 N2 C3 C1B 68.7(14) . 6_656
C4 N2 C3 C1B -111.3(14) 13_655 6_656
C4 N2 C3 C1B 111.3(14) . 11_556
C4 N2 C3 C1B -68.7(14) 13_655 11_556
C4 N2 C3 C1B -68.7(14) . 13_655
C4 N2 C3 C1B 111.3(14) 13_655 13_655
C4 N2 C3 C1B -111.3(14) . .
C4 N2 C3 C1B 68.7(14) 13_655 .
C4 N2 C4 O1 180.0 13_655 .
C3 N2 C4 O1 0.0 . .
C4 N2 C4 C5 0.0 13_655 .
C3 N2 C4 C5 180.0 . .
O1 C4 C5 C7 0.0 . .
N2 C4 C5 C7 180.0 . .
O1 C4 C5 C6 180.0 . .
N2 C4 C5 C6 0.0 . .
C7 C5 C6 C5 180.0 . 13_655
C4 C5 C6 C5 0.0 . 13_655
C7 C5 C6 C6 0.0 . 9_656
C4 C5 C6 C6 180.0 . 9_656
C6 C5 C7 C7 0.0 . 5_556
C4 C5 C7 C7 180.0 . 5_556

loop_
_platon_squeeze_void_nr
_platon_squeeze_void_average_x
_platon_squeeze_void_average_y
_platon_squeeze_void_average_z
_platon_squeeze_void_volume
_platon_squeeze_void_count_electrons
_platon_squeeze_void_content
1 -0.002 -0.002 -0.027 1978 221 ' '
